data_7060376
loop_
_publ_author_name
'Kulakov, Ivan V.'
'Stalinskaya, Alena L.'
'Chikunov, Semyon Y.'
'Gatilov, Yuri V.'

_publ_section_title
;
 Synthesis of new representatives of
 11,12-dihydro-5H-5,11-epoxybenzo[7,8]oxocino[4,3-b]pyridines --
 structural analogues of integrastatins A, B
;
_journal_issue 7
_journal_name_full 'New Journal of Chemistry'
_journal_page_first 3559
_journal_page_last 3569
_journal_paper_doi 10.1039/D0NJ06117D
_journal_volume 45
_journal_year 2021
_chemical_formula_moiety 'C18 H17 N O3'
_chemical_formula_sum 'C18 H17 N O3'
_chemical_formula_weight 295.32
_chemical_name_systematic 1-(2,5-dimethyl-11,12-dihydro-5H-5,11-epoxybenzo[7,8]oxocino[4,3-b]pyridin-3-yl)ethan-1-one
_space_group_crystal_system triclinic
_space_group_IT_number 2
_space_group_name_Hall '-P 1'
_space_group_name_H-M_alt 'P -1'
_atom_sites_solution_hydrogens geom
_atom_sites_solution_primary direct
_atom_sites_solution_secondary difmap
_audit_creation_method SHELXL-2018/3
_audit_update_record
;
2020-10-06 deposited with the CCDC.	2021-01-19 downloaded from the CCDC.
;
_cell_angle_alpha 74.462(5)
_cell_angle_beta 81.905(5)
_cell_angle_gamma 69.130(5)
_cell_formula_units_Z 2
_cell_length_a 8.7769(10)
_cell_length_b 9.1976(12)
_cell_length_c 10.1697(12)
_cell_measurement_reflns_used 9943
_cell_measurement_temperature 296(2)
_cell_measurement_theta_max 29.17
_cell_measurement_theta_min 2.44
_cell_volume 738.13(16)
_computing_cell_refinement 'Bruker SAINT'
_computing_data_collection 'Bruker APEX2'
_computing_data_reduction 'Bruker SAINT'
_computing_molecular_graphics 'Bruker SHELXTL'
_computing_publication_material 'Bruker SHELXTL'
_computing_structure_refinement 'SHELXL-2018/3 (Sheldrick, 2018)'
_computing_structure_solution 'SHELXS-97 (Sheldrick, 2008)'
_diffrn_ambient_temperature 296(2)
_diffrn_measured_fraction_theta_full 1.000
_diffrn_measured_fraction_theta_max 0.999
_diffrn_measurement_device_type 'Bruker APEX-II CCD'
_diffrn_measurement_method '\f and \w scans'
_diffrn_radiation_type MoK\a
_diffrn_radiation_wavelength 0.71073
_diffrn_reflns_av_R_equivalents 0.0251
_diffrn_reflns_av_unetI/netI 0.0146
_diffrn_reflns_Laue_measured_fraction_full 1.000
_diffrn_reflns_Laue_measured_fraction_max 0.999
_diffrn_reflns_limit_h_max 12
_diffrn_reflns_limit_h_min -12
_diffrn_reflns_limit_k_max 12
_diffrn_reflns_limit_k_min -12
_diffrn_reflns_limit_l_max 13
_diffrn_reflns_limit_l_min -13
_diffrn_reflns_number 25930
_diffrn_reflns_point_group_measured_fraction_full 1.000
_diffrn_reflns_point_group_measured_fraction_max 0.999
_diffrn_reflns_theta_full 25.242
_diffrn_reflns_theta_max 29.188
_diffrn_reflns_theta_min 2.438
_diffrn_source 'sealed tube'
_exptl_absorpt_coefficient_mu 0.091
_exptl_absorpt_correction_T_max 0.9255
_exptl_absorpt_correction_T_min 0.8954
_exptl_absorpt_correction_type multi-scan
_exptl_absorpt_process_details SADABS-2008/1
_exptl_crystal_colour orange
_exptl_crystal_density_diffrn 1.329
_exptl_crystal_description plate_thick
_exptl_crystal_F_000 312
_exptl_crystal_size_max 0.540
_exptl_crystal_size_mid 0.420
_exptl_crystal_size_min 0.190
_refine_diff_density_max 0.341
_refine_diff_density_min -0.207
_refine_diff_density_rms 0.042
_refine_ls_extinction_method none
_refine_ls_goodness_of_fit_ref 0.937
_refine_ls_hydrogen_treatment constr
_refine_ls_matrix_type full
_refine_ls_number_parameters 202
_refine_ls_number_reflns 3979
_refine_ls_number_restraints 0
_refine_ls_restrained_S_all 0.937
_refine_ls_R_factor_all 0.0509
_refine_ls_R_factor_gt 0.0441
_refine_ls_shift/su_max 0.000
_refine_ls_shift/su_mean 0.000
_refine_ls_structure_factor_coef Fsqd
_refine_ls_weighting_details 'w=1/[\s^2^(Fo^2^)+(0.0723P)^2^+0.2490P] where P=(Fo^2^+2Fc^2^)/3'
_refine_ls_weighting_scheme calc
_refine_ls_wR_factor_gt 0.1212
_refine_ls_wR_factor_ref 0.1304
_reflns_Friedel_coverage 0.000
_reflns_number_gt 3416
_reflns_number_total 3979
_reflns_threshold_expression 'I > 2\s(I)'
_cod_data_source_file d0nj06117d3.cif
_cod_data_source_block ksh_21
_cod_depositor_comments 'Adding full bibliography for 7060376.cif.'
_cod_database_code 7060376
_shelx_shelxl_version_number 2018/3
_shelx_space_group_comment
;
The symmetry employed for this shelxl refinement is uniquely defined
by the following loop, which should always be used as a source of
symmetry information in preference to the above space-group names.
They are only intended as comments.
;
_shelx_estimated_absorpt_t_min 0.953
_shelx_estimated_absorpt_t_max 0.983

loop_
_space_group_symop_operation_xyz
'x, y, z'
'-x, -y, -z'

loop_
_atom_site_label
_atom_site_type_symbol
_atom_site_fract_x
_atom_site_fract_y
_atom_site_fract_z
_atom_site_U_iso_or_equiv
_atom_site_adp_type
_atom_site_occupancy
_atom_site_site_symmetry_order
_atom_site_calc_flag
_atom_site_refinement_flags_posn
_atom_site_refinement_flags_adp
_atom_site_refinement_flags_occupancy
_atom_site_disorder_assembly
_atom_site_disorder_group
O1 O 0.56515(18) -0.44176(13) 0.64704(13) 0.0736(4) Uani 1 1 d . . . . .
N1 N 0.23112(11) 0.04305(11) 0.53705(9) 0.0317(2) Uani 1 1 d . . . . .
C2 C 0.35327(13) -0.09444(13) 0.57777(11) 0.0309(2) Uani 1 1 d . . . . .
C3 C 0.41916(13) -0.20367(12) 0.49395(11) 0.0312(2) Uani 1 1 d . . . . .
C4A C 0.21383(12) -0.03470(12) 0.33302(10) 0.0279(2) Uani 1 1 d . . . . .
C4 C 0.34845(13) -0.17132(12) 0.37043(11) 0.0304(2) Uani 1 1 d . . . . .
H4 H 0.391369 -0.241236 0.312881 0.037 Uiso 1 1 calc R U . . .
C5 C 0.12502(14) -0.00194(13) 0.20387(11) 0.0332(2) Uani 1 1 d . . . . .
O6 O 0.22895(11) 0.03672(10) 0.08579(8) 0.0384(2) Uani 1 1 d . . . . .
C6A C 0.24253(14) 0.18623(14) 0.06501(11) 0.0350(2) Uani 1 1 d . . . . .
C7 C 0.36445(17) 0.22076(17) -0.02831(13) 0.0455(3) Uani 1 1 d . . . . .
H7 H 0.432400 0.145222 -0.074945 0.055 Uiso 1 1 calc R U . . .
C8 C 0.38324(19) 0.3685(2) -0.05079(14) 0.0517(3) Uani 1 1 d . . . . .
H8 H 0.464555 0.392086 -0.112858 0.062 Uiso 1 1 calc R U . . .
C9 C 0.28263(19) 0.48185(18) 0.01787(14) 0.0508(3) Uani 1 1 d . . . . .
H9 H 0.297310 0.580361 0.003077 0.061 Uiso 1 1 calc R U . . .
C10A C 0.13774(14) 0.29993(13) 0.13282(11) 0.0347(2) Uani 1 1 d . . . . .
C10 C 0.15999(17) 0.44770(15) 0.10873(13) 0.0434(3) Uani 1 1 d . . . . .
H10 H 0.091654 0.524244 0.154211 0.052 Uiso 1 1 calc R U . . .
C11 C -0.00019(14) 0.26320(13) 0.22639(12) 0.0358(2) Uani 1 1 d . . . . .
H11 H -0.100337 0.355222 0.205404 0.043 Uiso 1 1 calc R U . . .
C12A C 0.16346(12) 0.07208(12) 0.41792(10) 0.0285(2) Uani 1 1 d . . . . .
C12 C 0.02831(14) 0.22875(13) 0.37714(12) 0.0353(2) Uani 1 1 d . . . . .
H12A H 0.057222 0.314056 0.394619 0.042 Uiso 1 1 calc R U . . .
H12B H -0.070995 0.224123 0.430991 0.042 Uiso 1 1 calc R U . . .
O13 O -0.02324(10) 0.12616(10) 0.20036(9) 0.0390(2) Uani 1 1 d . . . . .
C14 C 0.41476(17) -0.11971(17) 0.71558(13) 0.0437(3) Uani 1 1 d . . . . .
H14A H 0.378795 -0.019501 0.741868 0.066 Uiso 1 1 calc R U . . .
H14B H 0.531907 -0.161433 0.711192 0.066 Uiso 1 1 calc R U . . .
H14C H 0.372845 -0.194337 0.781699 0.066 Uiso 1 1 calc R U . . .
C15 C 0.56231(16) -0.35402(14) 0.53430(14) 0.0429(3) Uani 1 1 d . . . . .
C16 C 0.69972(18) -0.39023(19) 0.4303(2) 0.0615(4) Uani 1 1 d . . . . .
H16A H 0.789083 -0.480147 0.471836 0.092 Uiso 1 1 calc R U . . .
H16B H 0.734726 -0.298753 0.395436 0.092 Uiso 1 1 calc R U . . .
H16C H 0.663744 -0.415067 0.356700 0.092 Uiso 1 1 calc R U . . .
C17 C 0.08558(19) -0.14406(17) 0.18987(14) 0.0474(3) Uani 1 1 d . . . . .
H17A H 0.015400 -0.172957 0.266002 0.071 Uiso 1 1 calc R U . . .
H17B H 0.184776 -0.232823 0.188236 0.071 Uiso 1 1 calc R U . . .
H17C H 0.031507 -0.116651 0.106475 0.071 Uiso 1 1 calc R U . . .

loop_
_atom_site_aniso_label
_atom_site_aniso_U_11
_atom_site_aniso_U_22
_atom_site_aniso_U_33
_atom_site_aniso_U_23
_atom_site_aniso_U_13
_atom_site_aniso_U_12
O1 0.1001(10) 0.0401(6) 0.0593(7) 0.0080(5) -0.0281(7) -0.0035(6)
N1 0.0333(4) 0.0327(4) 0.0290(4) -0.0085(3) -0.0011(3) -0.0100(4)
C2 0.0318(5) 0.0332(5) 0.0284(5) -0.0033(4) -0.0036(4) -0.0138(4)
C3 0.0309(5) 0.0264(5) 0.0334(5) -0.0020(4) -0.0058(4) -0.0083(4)
C4A 0.0294(5) 0.0269(4) 0.0266(4) -0.0039(3) -0.0029(4) -0.0097(4)
C4 0.0337(5) 0.0254(5) 0.0305(5) -0.0067(4) -0.0026(4) -0.0073(4)
C5 0.0362(5) 0.0321(5) 0.0308(5) -0.0048(4) -0.0064(4) -0.0111(4)
O6 0.0474(5) 0.0369(4) 0.0292(4) -0.0069(3) -0.0011(3) -0.0131(4)
C6A 0.0382(6) 0.0370(5) 0.0268(5) -0.0008(4) -0.0077(4) -0.0117(4)
C7 0.0467(7) 0.0542(7) 0.0308(5) -0.0029(5) -0.0006(5) -0.0169(6)
C8 0.0547(8) 0.0661(9) 0.0359(6) 0.0036(6) -0.0042(5) -0.0327(7)
C9 0.0642(9) 0.0496(7) 0.0437(7) 0.0047(5) -0.0147(6) -0.0320(7)
C10A 0.0344(5) 0.0327(5) 0.0320(5) 0.0006(4) -0.0099(4) -0.0082(4)
C10 0.0504(7) 0.0362(6) 0.0415(6) -0.0018(5) -0.0121(5) -0.0138(5)
C11 0.0291(5) 0.0311(5) 0.0402(6) -0.0035(4) -0.0073(4) -0.0031(4)
C12A 0.0271(5) 0.0277(5) 0.0283(5) -0.0050(4) -0.0001(4) -0.0079(4)
C12 0.0312(5) 0.0314(5) 0.0363(5) -0.0084(4) 0.0003(4) -0.0025(4)
O13 0.0315(4) 0.0400(4) 0.0444(5) -0.0043(3) -0.0107(3) -0.0113(3)
C14 0.0478(7) 0.0504(7) 0.0341(6) -0.0072(5) -0.0119(5) -0.0161(6)
C15 0.0459(7) 0.0273(5) 0.0526(7) -0.0060(5) -0.0199(5) -0.0048(5)
C16 0.0405(7) 0.0455(8) 0.0890(12) -0.0231(8) -0.0103(7) 0.0049(6)
C17 0.0602(8) 0.0445(7) 0.0463(7) -0.0094(5) -0.0140(6) -0.0249(6)

loop_
_atom_type_symbol
_atom_type_description
_atom_type_scat_dispersion_real
_atom_type_scat_dispersion_imag
_atom_type_scat_source
C C 0.0033 0.0016 'International Tables Vol C Tables 4.2.6.8 and 6.1.1.4'
H H 0.0000 0.0000 'International Tables Vol C Tables 4.2.6.8 and 6.1.1.4'
N N 0.0061 0.0033 'International Tables Vol C Tables 4.2.6.8 and 6.1.1.4'
O O 0.0106 0.0060 'International Tables Vol C Tables 4.2.6.8 and 6.1.1.4'

loop_
_geom_angle_atom_site_label_1
_geom_angle_atom_site_label_2
_geom_angle_atom_site_label_3
_geom_angle
_geom_angle_site_symmetry_1
_geom_angle_site_symmetry_3
_geom_angle_publ_flag
C2 N1 C12A 119.35(9) . . ?
N1 C2 C3 121.16(9) . . ?
N1 C2 C14 115.37(10) . . ?
C3 C2 C14 123.46(10) . . ?
C4 C3 C2 118.65(9) . . ?
C4 C3 C15 119.38(10) . . ?
C2 C3 C15 121.96(10) . . ?
C4 C4A C12A 117.25(9) . . ?
C4 C4A C5 121.55(9) . . ?
C12A C4A C5 121.19(9) . . ?
C4A C4 C3 120.11(9) . . ?
C4A C4 H4 119.9 . . ?
C3 C4 H4 119.9 . . ?
O13 C5 O6 109.33(9) . . ?
O13 C5 C17 107.18(10) . . ?
O6 C5 C17 106.77(10) . . ?
O13 C5 C4A 111.17(9) . . ?
O6 C5 C4A 108.84(9) . . ?
C17 C5 C4A 113.40(9) . . ?
C6A O6 C5 113.73(8) . . ?
O6 C6A C10A 121.74(10) . . ?
O6 C6A C7 117.48(11) . . ?
C10A C6A C7 120.77(12) . . ?
C8 C7 C6A 119.24(13) . . ?
C8 C7 H7 120.4 . . ?
C6A C7 H7 120.4 . . ?
C7 C8 C9 120.85(13) . . ?
C7 C8 H8 119.6 . . ?
C9 C8 H8 119.6 . . ?
C8 C9 C10 119.59(13) . . ?
C8 C9 H9 120.2 . . ?
C10 C9 H9 120.2 . . ?
C6A C10A C10 118.75(11) . . ?
C6A C10A C11 119.64(10) . . ?
C10 C10A C11 121.57(11) . . ?
C9 C10 C10A 120.77(13) . . ?
C9 C10 H10 119.6 . . ?
C10A C10 H10 119.6 . . ?
O13 C11 C10A 108.98(9) . . ?
O13 C11 C12 108.52(9) . . ?
C10A C11 C12 113.72(9) . . ?
O13 C11 H11 108.5 . . ?
C10A C11 H11 108.5 . . ?
C12 C11 H11 108.5 . . ?
N1 C12A C4A 123.15(9) . . ?
N1 C12A C12 116.90(9) . . ?
C4A C12A C12 119.96(9) . . ?
C12A C12 C11 109.75(9) . . ?
C12A C12 H12A 109.7 . . ?
C11 C12 H12A 109.7 . . ?
C12A C12 H12B 109.7 . . ?
C11 C12 H12B 109.7 . . ?
H12A C12 H12B 108.2 . . ?
C5 O13 C11 111.26(8) . . ?
C2 C14 H14A 109.5 . . ?
C2 C14 H14B 109.5 . . ?
H14A C14 H14B 109.5 . . ?
C2 C14 H14C 109.5 . . ?
H14A C14 H14C 109.5 . . ?
H14B C14 H14C 109.5 . . ?
O1 C15 C16 121.60(13) . . ?
O1 C15 C3 120.91(13) . . ?
C16 C15 C3 117.49(11) . . ?
C15 C16 H16A 109.5 . . ?
C15 C16 H16B 109.5 . . ?
H16A C16 H16B 109.5 . . ?
C15 C16 H16C 109.5 . . ?
H16A C16 H16C 109.5 . . ?
H16B C16 H16C 109.5 . . ?
C5 C17 H17A 109.5 . . ?
C5 C17 H17B 109.5 . . ?
H17A C17 H17B 109.5 . . ?
C5 C17 H17C 109.5 . . ?
H17A C17 H17C 109.5 . . ?
H17B C17 H17C 109.5 . . ?

loop_
_geom_bond_atom_site_label_1
_geom_bond_atom_site_label_2
_geom_bond_distance
_geom_bond_site_symmetry_2
_geom_bond_publ_flag
O1 C15 1.2101(18) . ?
N1 C2 1.3411(14) . ?
N1 C12A 1.3447(13) . ?
C2 C3 1.4058(15) . ?
C2 C14 1.5028(15) . ?
C3 C4 1.3926(14) . ?
C3 C15 1.5042(15) . ?
C4A C4 1.3902(14) . ?
C4A C12A 1.3939(14) . ?
C4A C5 1.5272(14) . ?
C4 H4 0.9300 . ?
C5 O13 1.4075(14) . ?
C5 O6 1.4472(14) . ?
C5 C17 1.5115(16) . ?
O6 C6A 1.3798(14) . ?
C6A C10A 1.3920(17) . ?
C6A C7 1.3933(17) . ?
C7 C8 1.382(2) . ?
C7 H7 0.9300 . ?
C8 C9 1.384(2) . ?
C8 H8 0.9300 . ?
C9 C10 1.384(2) . ?
C9 H9 0.9300 . ?
C10A C10 1.3938(17) . ?
C10A C11 1.5099(16) . ?
C10 H10 0.9300 . ?
C11 O13 1.4406(15) . ?
C11 C12 1.5181(16) . ?
C11 H11 0.9800 . ?
C12A C12 1.5020(14) . ?
C12 H12A 0.9700 . ?
C12 H12B 0.9700 . ?
C14 H14A 0.9600 . ?
C14 H14B 0.9600 . ?
C14 H14C 0.9600 . ?
C15 C16 1.493(2) . ?
C16 H16A 0.9600 . ?
C16 H16B 0.9600 . ?
C16 H16C 0.9600 . ?
C17 H17A 0.9600 . ?
C17 H17B 0.9600 . ?
C17 H17C 0.9600 . ?

loop_
_geom_torsion_atom_site_label_1
_geom_torsion_atom_site_label_2
_geom_torsion_atom_site_label_3
_geom_torsion_atom_site_label_4
_geom_torsion
_geom_torsion_site_symmetry_1
_geom_torsion_site_symmetry_2
_geom_torsion_site_symmetry_3
_geom_torsion_site_symmetry_4
_geom_torsion_publ_flag
C12A N1 C2 C3 4.37(15) . . . . ?
C12A N1 C2 C14 -176.88(10) . . . . ?
N1 C2 C3 C4 -3.91(16) . . . . ?
C14 C2 C3 C4 177.45(10) . . . . ?
N1 C2 C3 C15 176.49(10) . . . . ?
C14 C2 C3 C15 -2.15(17) . . . . ?
C12A C4A C4 C3 5.18(15) . . . . ?
C5 C4A C4 C3 -175.19(9) . . . . ?
C2 C3 C4 C4A -1.04(16) . . . . ?
C15 C3 C4 C4A 178.57(10) . . . . ?
C4 C4A C5 O13 169.15(9) . . . . ?
C12A C4A C5 O13 -11.23(14) . . . . ?
C4 C4A C5 O6 -70.38(12) . . . . ?
C12A C4A C5 O6 109.24(11) . . . . ?
C4 C4A C5 C17 48.30(14) . . . . ?
C12A C4A C5 C17 -132.08(11) . . . . ?
O13 C5 O6 C6A 48.93(11) . . . . ?
C17 C5 O6 C6A 164.56(9) . . . . ?
C4A C5 O6 C6A -72.68(11) . . . . ?
C5 O6 C6A C10A -13.50(14) . . . . ?
C5 O6 C6A C7 167.31(10) . . . . ?
O6 C6A C7 C8 -179.25(11) . . . . ?
C10A C6A C7 C8 1.56(18) . . . . ?
C6A C7 C8 C9 -0.1(2) . . . . ?
C7 C8 C9 C10 -1.0(2) . . . . ?
O6 C6A C10A C10 178.96(10) . . . . ?
C7 C6A C10A C10 -1.88(16) . . . . ?
O6 C6A C10A C11 -3.16(16) . . . . ?
C7 C6A C10A C11 176.00(10) . . . . ?
C8 C9 C10 C10A 0.6(2) . . . . ?
C6A C10A C10 C9 0.77(18) . . . . ?
C11 C10A C10 C9 -177.06(11) . . . . ?
C6A C10A C11 O13 -15.00(13) . . . . ?
C10 C10A C11 O13 162.82(10) . . . . ?
C6A C10A C11 C12 106.20(12) . . . . ?
C10 C10A C11 C12 -75.99(13) . . . . ?
C2 N1 C12A C4A 0.12(16) . . . . ?
C2 N1 C12A C12 -179.42(9) . . . . ?
C4 C4A C12A N1 -4.89(15) . . . . ?
C5 C4A C12A N1 175.47(9) . . . . ?
C4 C4A C12A C12 174.63(9) . . . . ?
C5 C4A C12A C12 -5.00(15) . . . . ?
N1 C12A C12 C11 163.88(10) . . . . ?
C4A C12A C12 C11 -15.68(14) . . . . ?
O13 C11 C12 C12A 52.47(12) . . . . ?
C10A C11 C12 C12A -68.98(12) . . . . ?
O6 C5 O13 C11 -70.24(11) . . . . ?
C17 C5 O13 C11 174.39(9) . . . . ?
C4A C5 O13 C11 49.94(12) . . . . ?
C10A C11 O13 C5 51.03(11) . . . . ?
C12 C11 O13 C5 -73.29(11) . . . . ?
C4 C3 C15 O1 -131.31(14) . . . . ?
C2 C3 C15 O1 48.29(18) . . . . ?
C4 C3 C15 C16 48.71(16) . . . . ?
C2 C3 C15 C16 -131.70(13) . . . . ?
